data_2022477
loop_
_publ_author_name
'Mason, Helen E.'
'Howard, Judith A. K.'
'Sparkes, Hazel A.'

_publ_section_title
;
 Selected solid-state behaviour of three di-<i>tert</i>-butyl-substituted
 <i>N</i>-salicylideneaniline derivatives: temperature-induced phase
 transitions and chromic behaviour
;
_journal_coeditor_code WV3002
_journal_issue 10
_journal_name_full 'Acta Crystallographica Section C'
_journal_page_first 659
_journal_page_last 667
_journal_paper_doi 10.1107/S2053229621008780
_journal_volume 77
_journal_year 2021
_chemical_formula_iupac 'C21 H26 Br N O'
_chemical_formula_moiety 'C21 H26 Br N O'
_chemical_formula_sum 'C21 H26 Br N O'
_chemical_formula_weight 388.34
_chemical_name_systematic
;
(<i>E</i>)-6-{[(4-Bromophenyl)imino]methyl}-2,4-di-<i>tert</i>-butylphenol
;
_space_group_crystal_system monoclinic
_space_group_IT_number 14
_space_group_name_Hall '-P 2ybc'
_space_group_name_H-M_alt 'P 1 21/c 1'
_atom_sites_solution_hydrogens mixed
_atom_sites_solution_primary iterative
_audit_creation_method
;
Olex2 1.3
(compiled 2020.02.04 svn.rd84adfe8 for OlexSys, GUI svn.r6032)
;
_cell_angle_alpha 90
_cell_angle_beta 92.535(2)
_cell_angle_gamma 90
_cell_formula_units_Z 4
_cell_length_a 17.9642(4)
_cell_length_b 10.5593(2)
_cell_length_c 10.3153(2)
_cell_measurement_reflns_used 8503
_cell_measurement_temperature 250(2)
_cell_measurement_theta_max 26.0190
_cell_measurement_theta_min 3.0240
_cell_volume 1954.79(7)
_computing_cell_refinement
;
CrysAlis PRO (Agilent, 2013)
;
_computing_data_collection
;
CrysAlis PRO (Agilent, 2013)
;
_computing_data_reduction
;
CrysAlis PRO (Agilent, 2013)
;
_computing_molecular_graphics
;
OLEX2 (Dolomanov <i>et al.</i>,  2009)
;
_computing_publication_material
;
OLEX2 (Dolomanov <i>et al.</i>,  2009)
;
_computing_structure_refinement
;
SHELXL2018 (Sheldrick, 2015)
;
_computing_structure_solution
;
olex2.solve 1.3 (Bourhis <i>et al.</i>,  2015)
;
_diffrn_ambient_temperature 250(2)
_diffrn_detector_area_resol_mean 10.3620
_diffrn_measured_fraction_theta_full 0.997
_diffrn_measured_fraction_theta_max 0.998
_diffrn_measurement_device_type 'Agilent SuperNova Dual Source diffractometer with an Atlas detector'
_diffrn_measurement_method '\w and \p scans'
_diffrn_radiation_monochromator mirror
_diffrn_radiation_type 'Mo K\a'
_diffrn_radiation_wavelength 0.71073
_diffrn_reflns_av_R_equivalents 0.0480
_diffrn_reflns_av_unetI/netI 0.0370
_diffrn_reflns_limit_h_max 23
_diffrn_reflns_limit_h_min -23
_diffrn_reflns_limit_k_max 13
_diffrn_reflns_limit_k_min -9
_diffrn_reflns_limit_l_max 13
_diffrn_reflns_limit_l_min -13
_diffrn_reflns_number 29546
_diffrn_reflns_theta_full 25.000
_diffrn_reflns_theta_max 27.869
_diffrn_reflns_theta_min 2.953
_diffrn_source 'SuperNova (Mo) X-ray Source'
_exptl_absorpt_coefficient_mu 2.110
_exptl_absorpt_correction_T_max 1.00000
_exptl_absorpt_correction_T_min 0.68993
_exptl_absorpt_correction_type multi-scan
_exptl_absorpt_process_details
;
(CrysAlis PRO; Agilent, 2013)
;
_exptl_crystal_colour yellow
_exptl_crystal_density_diffrn 1.320
_exptl_crystal_description needle
_exptl_crystal_F_000 808
_exptl_crystal_size_max 0.3
_exptl_crystal_size_mid 0.05
_exptl_crystal_size_min 0.05
_refine_diff_density_max 0.326
_refine_diff_density_min -0.365
_refine_ls_extinction_method none
_refine_ls_goodness_of_fit_ref 1.017
_refine_ls_hydrogen_treatment mixed
_refine_ls_matrix_type full
_refine_ls_number_parameters 278
_refine_ls_number_reflns 4650
_refine_ls_number_restraints 181
_refine_ls_restrained_S_all 1.076
_refine_ls_R_factor_all 0.0746
_refine_ls_R_factor_gt 0.0394
_refine_ls_shift/su_max 0.001
_refine_ls_shift/su_mean 0.000
_refine_ls_structure_factor_coef Fsqd
_refine_ls_weighting_details 'w=1/[\s^2^(Fo^2^)+(0.0400P)^2^+1.0960P] where P=(Fo^2^+2Fc^2^)/3'
_refine_ls_weighting_scheme calc
_refine_ls_wR_factor_gt 0.0888
_refine_ls_wR_factor_ref 0.1011
_reflns_number_gt 3079
_reflns_number_total 4650
_reflns_threshold_expression 'I > 2\s(I)'
_cod_data_source_file wv3002sup1.cif
_cod_data_source_block 3_250K
_cod_original_cell_volume 1954.79(8)
_cod_database_code 2022477
_shelx_space_group_comment
;
The symmetry employed for this shelxl refinement is uniquely defined
by the following loop, which should always be used as a source of
symmetry information in preference to the above space-group names.
They are only intended as comments.
;
_shelx_estimated_absorpt_t_min 0.570
_shelx_estimated_absorpt_t_max 0.902

loop_
_space_group_symop_operation_xyz
'x, y, z'
'-x, y+1/2, -z+1/2'
'-x, -y, -z'
'x, -y-1/2, z-1/2'

loop_
_atom_site_type_symbol
_atom_site_label
_atom_site_fract_x
_atom_site_fract_y
_atom_site_fract_z
_atom_site_U_iso_or_equiv
_atom_site_adp_type
_atom_site_calc_flag
_atom_site_occupancy
_atom_site_disorder_assembly
_atom_site_disorder_group
Br Br1 -0.13496(2) 0.44592(3) -0.28979(3) 0.05979(13) Uani d 1 . .
O O1 0.17999(10) 0.01102(17) 0.15632(19) 0.0470(4) Uani d 1 . .
N N1 0.11606(11) 0.2045(2) 0.0395(2) 0.0437(5) Uani d 1 . .
C C1 0.23214(13) 0.0919(2) 0.2068(2) 0.0364(5) Uani d 1 . .
C C2 0.28965(13) 0.0477(2) 0.2919(2) 0.0340(5) Uani d 1 . .
C C3 0.34126(13) 0.1364(2) 0.3379(2) 0.0364(5) Uani d 1 . .
H H3 0.379678 0.107782 0.395500 0.044 Uiso calc 1 . .
C C4 0.34063(13) 0.2651(2) 0.3054(2) 0.0372(5) Uani d 1 . .
C C5 0.28305(13) 0.3045(2) 0.2223(2) 0.0409(6) Uani d 1 . .
H H5 0.280342 0.390299 0.198077 0.049 Uiso calc 1 . .
C C6 0.22876(13) 0.2212(2) 0.1730(2) 0.0383(5) Uani d 1 . .
C C7 0.16905(14) 0.2716(2) 0.0888(2) 0.0455(6) Uani d 1 . .
H H7 0.169482 0.358642 0.069565 0.055 Uiso calc 1 . .
C C8 0.05918(7) 0.26234(15) -0.04062(16) 0.0416(6) Uani d 1 . .
C C9 0.07099(7) 0.37306(17) -0.10964(19) 0.0597(8) Uani d 1 . .
H H9 0.118293 0.411270 -0.106226 0.072 Uiso calc 1 . .
C C10 0.01284(9) 0.42728(15) -0.18370(18) 0.0599(8) Uani d 1 . .
H H10 0.020822 0.502160 -0.230379 0.072 Uiso calc 1 . .
C C11 -0.05712(8) 0.37079(15) -0.18875(16) 0.0423(6) Uani d 1 . .
C C12 -0.06893(7) 0.26007(15) -0.11973(18) 0.0506(7) Uani d 1 . .
H H12 -0.116234 0.221861 -0.123144 0.061 Uiso calc 1 . .
C C13 -0.01078(9) 0.20584(13) -0.04566(17) 0.0516(7) Uani d 1 . .
H H13 -0.018763 0.130968 0.001011 0.062 Uiso calc 1 . .
C C14 0.29481(14) -0.0928(2) 0.3315(2) 0.0405(6) Uani d 1 . .
C C15 0.36308(16) -0.1194(3) 0.4214(3) 0.0569(7) Uani d 1 . .
H H15A 0.359810 -0.070153 0.500328 0.085 Uiso calc 1 . .
H H15B 0.407899 -0.096085 0.378032 0.085 Uiso calc 1 . .
H H15C 0.364794 -0.208829 0.442804 0.085 Uiso calc 1 . .
C C16 0.30185(17) -0.1755(2) 0.2097(3) 0.0534(7) Uani d 1 . .
H H16A 0.347267 -0.153661 0.167372 0.080 Uiso calc 1 . .
H H16B 0.259302 -0.160860 0.150384 0.080 Uiso calc 1 . .
H H16C 0.303407 -0.264080 0.234574 0.080 Uiso calc 1 . .
C C17 0.22552(16) -0.1310(3) 0.4038(3) 0.0541(7) Uani d 1 . .
H H17A 0.181299 -0.116478 0.348362 0.081 Uiso calc 1 . .
H H17B 0.222751 -0.080801 0.482114 0.081 Uiso calc 1 . .
H H17C 0.228648 -0.220086 0.426479 0.081 Uiso calc 1 . .
C C18 0.40010(14) 0.3568(2) 0.3593(2) 0.0436(6) Uani d 1 . .
C C19 0.4486(6) 0.3982(12) 0.2532(8) 0.069(3) Uani d 0.386(3) A 1
H H19A 0.418279 0.438277 0.184790 0.104 Uiso calc 0.386(3) A 1
H H19B 0.473708 0.325136 0.218501 0.104 Uiso calc 0.386(3) A 1
H H19C 0.485412 0.458075 0.287571 0.104 Uiso calc 0.386(3) A 1
C C20 0.4426(7) 0.3056(10) 0.4780(10) 0.077(3) Uani d 0.386(3) A 1
H H20A 0.472932 0.234315 0.453319 0.116 Uiso calc 0.386(3) A 1
H H20B 0.407716 0.278311 0.541453 0.116 Uiso calc 0.386(3) A 1
H H20C 0.474500 0.371539 0.515415 0.116 Uiso calc 0.386(3) A 1
C C21 0.3573(5) 0.4760(8) 0.4080(13) 0.075(3) Uani d 0.386(3) A 1
H H21A 0.318768 0.449214 0.464980 0.113 Uiso calc 0.386(3) A 1
H H21B 0.334813 0.520824 0.334202 0.113 Uiso calc 0.386(3) A 1
H H21C 0.391988 0.531590 0.455070 0.113 Uiso calc 0.386(3) A 1
C C19A 0.4199(5) 0.4574(7) 0.2594(7) 0.0543(19) Uani d 0.463(3) A 2
H H19D 0.377781 0.513752 0.243943 0.081 Uiso calc 0.463(3) A 2
H H19E 0.431789 0.416335 0.178771 0.081 Uiso calc 0.463(3) A 2
H H19F 0.462593 0.505742 0.292192 0.081 Uiso calc 0.463(3) A 2
C C21A 0.3752(5) 0.4193(11) 0.4800(8) 0.084(3) Uani d 0.463(3) A 2
H H21D 0.365234 0.355196 0.544354 0.126 Uiso calc 0.463(3) A 2
H H21E 0.330251 0.467593 0.460185 0.126 Uiso calc 0.463(3) A 2
H H21F 0.414105 0.475547 0.513868 0.126 Uiso calc 0.463(3) A 2
C C20A 0.4755(4) 0.2863(7) 0.3895(12) 0.076(2) Uani d 0.463(3) A 2
H H20D 0.489117 0.238728 0.313655 0.113 Uiso calc 0.463(3) A 2
H H20E 0.469901 0.228692 0.461698 0.113 Uiso calc 0.463(3) A 2
H H20F 0.514126 0.347620 0.411821 0.113 Uiso calc 0.463(3) A 2
C C21B 0.3856(14) 0.4933(10) 0.318(3) 0.071(5) Uani d 0.151(3) A 3
H H21G 0.339329 0.522207 0.353266 0.107 Uiso calc 0.151(3) A 3
H H21H 0.381979 0.498396 0.224338 0.107 Uiso calc 0.151(3) A 3
H H21I 0.426286 0.546409 0.351130 0.107 Uiso calc 0.151(3) A 3
C C19B 0.4755(7) 0.312(2) 0.313(3) 0.075(5) Uani d 0.151(3) A 3
H H19G 0.474217 0.311891 0.218683 0.112 Uiso calc 0.151(3) A 3
H H19H 0.485871 0.227726 0.345064 0.112 Uiso calc 0.151(3) A 3
H H19I 0.514275 0.369740 0.345124 0.112 Uiso calc 0.151(3) A 3
C C20B 0.4040(16) 0.349(3) 0.5075(7) 0.070(5) Uani d 0.151(3) A 3
H H20G 0.411832 0.262314 0.534373 0.104 Uiso calc 0.151(3) A 3
H H20H 0.357589 0.380216 0.540583 0.104 Uiso calc 0.151(3) A 3
H H20I 0.444910 0.401318 0.541508 0.104 Uiso calc 0.151(3) A 3
H H1 0.1498(19) 0.055(3) 0.112(3) 0.071(11) Uiso d 1 . .

loop_
_atom_site_aniso_label
_atom_site_aniso_U_11
_atom_site_aniso_U_22
_atom_site_aniso_U_33
_atom_site_aniso_U_12
_atom_site_aniso_U_13
_atom_site_aniso_U_23
Br1 0.05142(18) 0.05850(19) 0.0676(2) 0.01114(13) -0.01808(14) 0.00286(15)
O1 0.0448(10) 0.0370(9) 0.0577(12) -0.0065(8) -0.0160(9) -0.0026(9)
N1 0.0388(11) 0.0437(12) 0.0475(12) 0.0004(9) -0.0092(9) -0.0021(10)
C1 0.0342(12) 0.0359(12) 0.0387(13) -0.0041(10) -0.0015(10) -0.0065(10)
C2 0.0375(12) 0.0332(12) 0.0314(11) -0.0008(10) 0.0015(9) -0.0042(10)
C3 0.0366(12) 0.0397(13) 0.0323(12) 0.0000(10) -0.0042(10) -0.0006(10)
C4 0.0406(13) 0.0365(12) 0.0340(12) -0.0054(10) -0.0044(10) -0.0035(10)
C5 0.0446(14) 0.0309(12) 0.0463(14) -0.0028(10) -0.0086(11) -0.0017(10)
C6 0.0374(12) 0.0346(12) 0.0422(14) 0.0015(10) -0.0069(10) -0.0033(10)
C7 0.0477(15) 0.0362(13) 0.0515(16) 0.0015(11) -0.0106(12) -0.0043(11)
C8 0.0366(13) 0.0432(14) 0.0443(14) 0.0013(11) -0.0076(11) -0.0021(11)
C9 0.0399(15) 0.075(2) 0.0626(18) -0.0172(14) -0.0110(13) 0.0220(16)
C10 0.0523(17) 0.0634(18) 0.0623(18) -0.0147(14) -0.0159(14) 0.0260(15)
C11 0.0397(13) 0.0445(14) 0.0422(14) 0.0018(11) -0.0047(11) -0.0030(11)
C12 0.0357(13) 0.0524(16) 0.0627(18) -0.0057(12) -0.0084(12) 0.0023(13)
C13 0.0468(15) 0.0446(15) 0.0620(18) -0.0061(12) -0.0131(13) 0.0075(13)
C14 0.0463(14) 0.0335(12) 0.0412(14) 0.0006(11) -0.0030(11) 0.0004(10)
C15 0.0627(18) 0.0414(15) 0.0649(19) 0.0038(13) -0.0163(15) 0.0113(13)
C16 0.0692(19) 0.0375(14) 0.0534(17) 0.0063(13) 0.0024(14) -0.0044(12)
C17 0.0650(18) 0.0431(15) 0.0544(17) -0.0053(13) 0.0061(14) 0.0041(13)
C18 0.0476(14) 0.0432(14) 0.0392(14) -0.0143(11) -0.0086(11) 0.0020(11)
C19 0.059(6) 0.090(7) 0.059(5) -0.033(5) 0.006(4) -0.007(5)
C20 0.080(6) 0.085(6) 0.062(5) -0.051(5) -0.040(5) 0.019(5)
C21 0.077(6) 0.067(6) 0.080(6) -0.022(5) -0.005(5) -0.040(5)
C19A 0.052(5) 0.059(5) 0.052(4) -0.020(3) -0.001(3) -0.002(4)
C21A 0.084(6) 0.116(8) 0.053(5) -0.056(5) 0.015(4) -0.037(5)
C20A 0.051(4) 0.066(4) 0.106(7) -0.025(3) -0.033(4) 0.021(5)
C21B 0.075(9) 0.073(9) 0.063(9) -0.043(8) -0.018(8) 0.003(8)
C19B 0.064(9) 0.090(9) 0.070(10) -0.039(8) 0.007(9) -0.012(9)
C20B 0.069(10) 0.069(10) 0.070(9) -0.037(9) -0.008(9) -0.019(8)

loop_
_atom_type_symbol
_atom_type_description
_atom_type_scat_dispersion_real
_atom_type_scat_dispersion_imag
_atom_type_scat_source
C C 0.0033 0.0016 'International Tables Vol C Tables 4.2.6.8 and 6.1.1.4'
H H 0.0000 0.0000 'International Tables Vol C Tables 4.2.6.8 and 6.1.1.4'
Br Br -0.2901 2.4595 'International Tables Vol C Tables 4.2.6.8 and 6.1.1.4'
N N 0.0061 0.0033 'International Tables Vol C Tables 4.2.6.8 and 6.1.1.4'
O O 0.0106 0.0060 'International Tables Vol C Tables 4.2.6.8 and 6.1.1.4'

loop_
_geom_angle_atom_site_label_1
_geom_angle_atom_site_label_2
_geom_angle_atom_site_label_3
_geom_angle_site_symmetry_1
_geom_angle_site_symmetry_3
_geom_angle
_geom_angle_publ_flag
C1 O1 H1 . . 106(2) ?
C7 N1 C8 . . 119.8(2) ?
O1 C1 C2 . . 120.5(2) ?
O1 C1 C6 . . 119.6(2) ?
C2 C1 C6 . . 119.9(2) ?
C1 C2 C14 . . 121.3(2) ?
C3 C2 C1 . . 116.9(2) ?
C3 C2 C14 . . 121.8(2) ?
C2 C3 H3 . . 117.5 ?
C2 C3 C4 . . 125.1(2) ?
C4 C3 H3 . . 117.5 ?
C3 C4 C18 . . 122.0(2) ?
C5 C4 C3 . . 116.1(2) ?
C5 C4 C18 . . 121.9(2) ?
C4 C5 H5 . . 119.0 ?
C4 C5 C6 . . 122.0(2) ?
C6 C5 H5 . . 119.0 ?
C1 C6 C7 . . 121.7(2) ?
C5 C6 C1 . . 120.0(2) ?
C5 C6 C7 . . 118.3(2) ?
N1 C7 C6 . . 123.6(2) ?
N1 C7 H7 . . 118.2 ?
C6 C7 H7 . . 118.2 ?
C9 C8 N1 . . 122.45(13) ?
C9 C8 C13 . . 120.0 ?
C13 C8 N1 . . 117.53(13) ?
C8 C9 H9 . . 120.0 ?
C8 C9 C10 . . 120.0 ?
C10 C9 H9 . . 120.0 ?
C9 C10 H10 . . 120.0 ?
C11 C10 C9 . . 120.0 ?
C11 C10 H10 . . 120.0 ?
C10 C11 Br1 . . 119.22(9) ?
C10 C11 C12 . . 120.0 ?
C12 C11 Br1 . . 120.78(9) ?
C11 C12 H12 . . 120.0 ?
C13 C12 C11 . . 120.0 ?
C13 C12 H12 . . 120.0 ?
C8 C13 H13 . . 120.0 ?
C12 C13 C8 . . 120.0 ?
C12 C13 H13 . . 120.0 ?
C15 C14 C2 . . 112.0(2) ?
C15 C14 C16 . . 107.3(2) ?
C15 C14 C17 . . 107.7(2) ?
C16 C14 C2 . . 109.6(2) ?
C17 C14 C2 . . 110.0(2) ?
C17 C14 C16 . . 110.2(2) ?
C14 C15 H15A . . 109.5 ?
C14 C15 H15B . . 109.5 ?
C14 C15 H15C . . 109.5 ?
H15A C15 H15B . . 109.5 ?
H15A C15 H15C . . 109.5 ?
H15B C15 H15C . . 109.5 ?
C14 C16 H16A . . 109.5 ?
C14 C16 H16B . . 109.5 ?
C14 C16 H16C . . 109.5 ?
H16A C16 H16B . . 109.5 ?
H16A C16 H16C . . 109.5 ?
H16B C16 H16C . . 109.5 ?
C14 C17 H17A . . 109.5 ?
C14 C17 H17B . . 109.5 ?
C14 C17 H17C . . 109.5 ?
H17A C17 H17B . . 109.5 ?
H17A C17 H17C . . 109.5 ?
H17B C17 H17C . . 109.5 ?
C4 C18 C21 . . 106.3(4) ?
C4 C18 C19A . . 111.9(3) ?
C4 C18 C20A . . 110.8(3) ?
C4 C18 C19B . . 107.8(9) ?
C4 C18 C20B . . 109.4(9) ?
C19 C18 C4 . . 109.9(4) ?
C19 C18 C20 . . 114.0(5) ?
C19 C18 C21 . . 108.0(6) ?
C20 C18 C4 . . 112.8(4) ?
C20 C18 C21 . . 105.3(5) ?
C19A C18 C20A . . 103.9(4) ?
C21A C18 C4 . . 110.7(3) ?
C21A C18 C19A . . 109.9(5) ?
C21A C18 C20A . . 109.4(5) ?
C21B C18 C4 . . 113.0(8) ?
C21B C18 C19B . . 110.2(9) ?
C21B C18 C20B . . 109.0(8) ?
C20B C18 C19B . . 107.2(8) ?
C18 C19 H19A . . 109.5 ?
C18 C19 H19B . . 109.5 ?
C18 C19 H19C . . 109.5 ?
H19A C19 H19B . . 109.5 ?
H19A C19 H19C . . 109.5 ?
H19B C19 H19C . . 109.5 ?
C18 C20 H20A . . 109.5 ?
C18 C20 H20B . . 109.5 ?
C18 C20 H20C . . 109.5 ?
H20A C20 H20B . . 109.5 ?
H20A C20 H20C . . 109.5 ?
H20B C20 H20C . . 109.5 ?
C18 C21 H21A . . 109.5 ?
C18 C21 H21B . . 109.5 ?
C18 C21 H21C . . 109.5 ?
H21A C21 H21B . . 109.5 ?
H21A C21 H21C . . 109.5 ?
H21B C21 H21C . . 109.5 ?
C18 C19A H19D . . 109.5 ?
C18 C19A H19E . . 109.5 ?
C18 C19A H19F . . 109.5 ?
H19D C19A H19E . . 109.5 ?
H19D C19A H19F . . 109.5 ?
H19E C19A H19F . . 109.5 ?
C18 C21A H21D . . 109.5 ?
C18 C21A H21E . . 109.5 ?
C18 C21A H21F . . 109.5 ?
H21D C21A H21E . . 109.5 ?
H21D C21A H21F . . 109.5 ?
H21E C21A H21F . . 109.5 ?
C18 C20A H20D . . 109.5 ?
C18 C20A H20E . . 109.5 ?
C18 C20A H20F . . 109.5 ?
H20D C20A H20E . . 109.5 ?
H20D C20A H20F . . 109.5 ?
H20E C20A H20F . . 109.5 ?
C18 C21B H21G . . 109.5 ?
C18 C21B H21H . . 109.5 ?
C18 C21B H21I . . 109.5 ?
H21G C21B H21H . . 109.5 ?
H21G C21B H21I . . 109.5 ?
H21H C21B H21I . . 109.5 ?
C18 C19B H19G . . 109.5 ?
C18 C19B H19H . . 109.5 ?
C18 C19B H19I . . 109.5 ?
H19G C19B H19H . . 109.5 ?
H19G C19B H19I . . 109.5 ?
H19H C19B H19I . . 109.5 ?
C18 C20B H20G . . 109.5 ?
C18 C20B H20H . . 109.5 ?
C18 C20B H20I . . 109.5 ?
H20G C20B H20H . . 109.5 ?
H20G C20B H20I . . 109.5 ?
H20H C20B H20I . . 109.5 ?

loop_
_geom_bond_atom_site_label_1
_geom_bond_atom_site_label_2
_geom_bond_site_symmetry_2
_geom_bond_distance
_geom_bond_publ_flag
Br1 C11 . 1.8821(11) ?
O1 C1 . 1.354(3) ?
O1 H1 . 0.84(3) ?
N1 C7 . 1.275(3) ?
N1 C8 . 1.423(2) ?
C1 C2 . 1.405(3) ?
C1 C6 . 1.410(3) ?
C2 C3 . 1.386(3) ?
C2 C14 . 1.541(3) ?
C3 H3 . 0.9400 ?
C3 C4 . 1.401(3) ?
C4 C5 . 1.378(3) ?
C4 C18 . 1.528(3) ?
C5 H5 . 0.9400 ?
C5 C6 . 1.393(3) ?
C6 C7 . 1.451(3) ?
C7 H7 . 0.9400 ?
C8 C9 . 1.3900 ?
C8 C13 . 1.3900 ?
C9 H9 . 0.9400 ?
C9 C10 . 1.3900 ?
C10 H10 . 0.9400 ?
C10 C11 . 1.3900 ?
C11 C12 . 1.3900 ?
C12 H12 . 0.9400 ?
C12 C13 . 1.3900 ?
C13 H13 . 0.9400 ?
C14 C15 . 1.530(3) ?
C14 C16 . 1.540(4) ?
C14 C17 . 1.533(4) ?
C15 H15A . 0.9700 ?
C15 H15B . 0.9700 ?
C15 H15C . 0.9700 ?
C16 H16A . 0.9700 ?
C16 H16B . 0.9700 ?
C16 H16C . 0.9700 ?
C17 H17A . 0.9700 ?
C17 H17B . 0.9700 ?
C17 H17C . 0.9700 ?
C18 C19 . 1.494(6) ?
C18 C20 . 1.514(6) ?
C18 C21 . 1.569(6) ?
C18 C19A . 1.533(5) ?
C18 C21A . 1.495(5) ?
C18 C20A . 1.564(5) ?
C18 C21B . 1.522(7) ?
C18 C19B . 1.531(7) ?
C18 C20B . 1.529(7) ?
C19 H19A . 0.9700 ?
C19 H19B . 0.9700 ?
C19 H19C . 0.9700 ?
C20 H20A . 0.9700 ?
C20 H20B . 0.9700 ?
C20 H20C . 0.9700 ?
C21 H21A . 0.9700 ?
C21 H21B . 0.9700 ?
C21 H21C . 0.9700 ?
C19A H19D . 0.9700 ?
C19A H19E . 0.9700 ?
C19A H19F . 0.9700 ?
C21A H21D . 0.9700 ?
C21A H21E . 0.9700 ?
C21A H21F . 0.9700 ?
C20A H20D . 0.9700 ?
C20A H20E . 0.9700 ?
C20A H20F . 0.9700 ?
C21B H21G . 0.9700 ?
C21B H21H . 0.9700 ?
C21B H21I . 0.9700 ?
C19B H19G . 0.9700 ?
C19B H19H . 0.9700 ?
C19B H19I . 0.9700 ?
C20B H20G . 0.9700 ?
C20B H20H . 0.9700 ?
C20B H20I . 0.9700 ?

loop_
_geom_hbond_atom_site_label_D
_geom_hbond_atom_site_label_H
_geom_hbond_atom_site_label_A
_geom_hbond_site_symmetry_A
_geom_hbond_distance_DH
_geom_hbond_distance_HA
_geom_hbond_distance_DA
_geom_hbond_angle_DHA
_geom_hbond_publ_flag
O1 H1 N1 . 0.84(3) 1.83(3) 2.612(3) 154(3) yes

loop_
_geom_torsion_atom_site_label_1
_geom_torsion_atom_site_label_2
_geom_torsion_atom_site_label_3
_geom_torsion_atom_site_label_4
_geom_torsion_site_symmetry_1
_geom_torsion_site_symmetry_2
_geom_torsion_site_symmetry_3
_geom_torsion_site_symmetry_4
_geom_torsion
_geom_torsion_publ_flag
Br1 C11 C12 C13 . . . . 179.96(13) ?
O1 C1 C2 C3 . . . . 179.2(2) ?
O1 C1 C2 C14 . . . . -0.7(3) ?
O1 C1 C6 C5 . . . . -178.6(2) ?
O1 C1 C6 C7 . . . . 2.3(4) ?
N1 C8 C9 C10 . . . . -178.29(18) ?
N1 C8 C13 C12 . . . . 178.37(17) ?
C1 C2 C3 C4 . . . . -0.5(4) ?
C1 C2 C14 C15 . . . . 178.3(2) ?
C1 C2 C14 C16 . . . . 59.3(3) ?
C1 C2 C14 C17 . . . . -62.0(3) ?
C1 C6 C7 N1 . . . . -0.1(4) ?
C2 C1 C6 C5 . . . . 1.0(4) ?
C2 C1 C6 C7 . . . . -178.0(2) ?
C2 C3 C4 C5 . . . . 0.9(4) ?
C2 C3 C4 C18 . . . . -179.4(2) ?
C3 C2 C14 C15 . . . . -1.6(3) ?
C3 C2 C14 C16 . . . . -120.6(2) ?
C3 C2 C14 C17 . . . . 118.1(2) ?
C3 C4 C5 C6 . . . . -0.2(4) ?
C3 C4 C18 C19 . . . . 110.6(6) ?
C3 C4 C18 C20 . . . . -17.8(7) ?
C3 C4 C18 C21 . . . . -132.7(6) ?
C3 C4 C18 C19A . . . . 144.0(5) ?
C3 C4 C18 C21A . . . . -93.0(6) ?
C3 C4 C18 C20A . . . . 28.6(6) ?
C3 C4 C18 C21B . . . . -176.2(13) ?
C3 C4 C18 C19B . . . . 61.8(13) ?
C3 C4 C18 C20B . . . . -54.6(13) ?
C4 C5 C6 C1 . . . . -0.7(4) ?
C4 C5 C6 C7 . . . . 178.4(2) ?
C5 C4 C18 C19 . . . . -69.7(6) ?
C5 C4 C18 C20 . . . . 161.9(7) ?
C5 C4 C18 C21 . . . . 47.0(6) ?
C5 C4 C18 C19A . . . . -36.3(5) ?
C5 C4 C18 C21A . . . . 86.7(7) ?
C5 C4 C18 C20A . . . . -151.7(5) ?
C5 C4 C18 C21B . . . . 3.6(13) ?
C5 C4 C18 C19B . . . . -118.5(13) ?
C5 C4 C18 C20B . . . . 125.2(13) ?
C5 C6 C7 N1 . . . . -179.2(3) ?
C6 C1 C2 C3 . . . . -0.4(3) ?
C6 C1 C2 C14 . . . . 179.7(2) ?
C7 N1 C8 C9 . . . . 25.9(3) ?
C7 N1 C8 C13 . . . . -152.4(2) ?
C8 N1 C7 C6 . . . . 179.1(2) ?
C8 C9 C10 C11 . . . . 0.0 ?
C9 C8 C13 C12 . . . . 0.0 ?
C9 C10 C11 Br1 . . . . -179.96(13) ?
C9 C10 C11 C12 . . . . 0.0 ?
C10 C11 C12 C13 . . . . 0.0 ?
C11 C12 C13 C8 . . . . 0.0 ?
C13 C8 C9 C10 . . . . 0.0 ?
C14 C2 C3 C4 . . . . 179.4(2) ?
C18 C4 C5 C6 . . . . -180.0(2) ?

_cod_database_fobs_code 2022477
